data_7025239
loop_
_publ_author_name
'Yang, Yi'
'Cui, Dongmei'
'Chen, Xuesi'

_publ_section_title
;
 The behavior of pyrrolyl ligands within the rare-earth metal alkyl
 complexes. Insertion of C=N and C=O double bonds into Ln-sigma-C bonds.
;
_journal_issue 16
_journal_name_full 'Dalton transactions (Cambridge, England : 2003)'
_journal_page_first 3959
_journal_page_last 3967
_journal_paper_doi 10.1039/b926038b
_journal_volume 39
_journal_year 2010
_chemical_formula_sum 'C51 H84 N4 O4 Si4 Y2'
_chemical_formula_weight 1107.40
_chemical_name_systematic
;
?
;
_space_group_IT_number 14
_symmetry_cell_setting monoclinic
_symmetry_space_group_name_Hall '-P 2yn'
_symmetry_space_group_name_H-M 'P 1 21/n 1'
_atom_sites_solution_hydrogens geom
_atom_sites_solution_primary direct
_atom_sites_solution_secondary difmap
_audit_creation_method SHELXL-97
_cell_angle_alpha 90.00
_cell_angle_beta 101.421(2)
_cell_angle_gamma 90.00
_cell_formula_units_Z 4
_cell_length_a 12.7862(13)
_cell_length_b 21.816(2)
_cell_length_c 21.621(2)
_cell_measurement_temperature 187(2)
_cell_volume 5911.6(10)
_computing_cell_refinement 'Bruker SMART'
_computing_data_collection 'Bruker SMART'
_computing_data_reduction 'Bruker SAINT'
_computing_molecular_graphics 'Bruker SHELXTL'
_computing_publication_material 'Bruker SHELXTL'
_computing_structure_refinement 'SHELXL-97 (Sheldrick, 1997)'
_computing_structure_solution 'SHELXS-97 (Sheldrick, 1990)'
_diffrn_ambient_temperature 187(2)
_diffrn_measured_fraction_theta_full 0.997
_diffrn_measured_fraction_theta_max 0.997
_diffrn_measurement_device_type 'CCD area detector'
_diffrn_measurement_method 'phi and omega scans'
_diffrn_radiation_monochromator graphite
_diffrn_radiation_source 'fine-focus sealed tube'
_diffrn_radiation_type MoK\a
_diffrn_radiation_wavelength 0.71073
_diffrn_reflns_av_R_equivalents 0.1518
_diffrn_reflns_av_sigmaI/netI 0.2996
_diffrn_reflns_limit_h_max 15
_diffrn_reflns_limit_h_min -11
_diffrn_reflns_limit_k_max 26
_diffrn_reflns_limit_k_min -23
_diffrn_reflns_limit_l_max 26
_diffrn_reflns_limit_l_min -26
_diffrn_reflns_number 33031
_diffrn_reflns_theta_full 26.02
_diffrn_reflns_theta_max 26.02
_diffrn_reflns_theta_min 1.34
_exptl_absorpt_coefficient_mu 2.076
_exptl_absorpt_correction_T_max 0.7598
_exptl_absorpt_correction_T_min 0.6937
_exptl_absorpt_correction_type multi-scan
_exptl_crystal_colour yellow
_exptl_crystal_density_diffrn 1.244
_exptl_crystal_density_method 'not measured'
_exptl_crystal_description block
_exptl_crystal_F_000 2336
_exptl_crystal_size_max 0.19
_exptl_crystal_size_mid 0.16
_exptl_crystal_size_min 0.14
_refine_diff_density_max 0.485
_refine_diff_density_min -0.317
_refine_diff_density_rms 0.069
_refine_ls_extinction_method none
_refine_ls_goodness_of_fit_ref 0.671
_refine_ls_hydrogen_treatment constr
_refine_ls_matrix_type full
_refine_ls_number_parameters 603
_refine_ls_number_reflns 11617
_refine_ls_number_restraints 12
_refine_ls_restrained_S_all 0.678
_refine_ls_R_factor_all 0.1849
_refine_ls_R_factor_gt 0.0532
_refine_ls_shift/su_max 0.012
_refine_ls_shift/su_mean 0.001
_refine_ls_structure_factor_coef Fsqd
_refine_ls_weighting_details 'calc w=1/[\s^2^(Fo^2^)+(0.0227P)^2^+0.0000P] where P=(Fo^2^+2Fc^2^)/3'
_refine_ls_weighting_scheme calc
_refine_ls_wR_factor_gt 0.0820
_refine_ls_wR_factor_ref 0.1075
_reflns_number_gt 3952
_reflns_number_total 11617
_reflns_threshold_expression >2sigma(I)
_cod_data_source_file b926038b.txt
_cod_data_source_block 2
_cod_depositor_comments
;
The following automatic conversions were performed:

'_symmetry_cell_setting' value 'Monoclinic' changed to 'monoclinic'
according to /home/saulius/struct/CIF-dictionaries/cif_core.dic
dictionary named 'cif_core.dic' version 2.4.2 from
2011-04-26.

'_exptl_absorpt_correction_type' value 'Multi-scan'
changed to 'multi-scan' according to
/home/saulius/struct/CIF-dictionaries/cif_core.dic dictionary named
'cif_core.dic' version 2.4.2 from 2011-04-26.

Automatic conversion script
Id: cif_fix_values 1891 2012-01-12 08:04:46Z andrius 
;
_cod_original_cell_volume 5911.6(11)
_cod_original_sg_symbol_H-M P2(1)/n
_cod_database_code 7025239

loop_
_symmetry_equiv_pos_as_xyz
'x, y, z'
'-x+1/2, y+1/2, -z+1/2'
'-x, -y, -z'
'x-1/2, -y-1/2, z-1/2'

loop_
_atom_site_label
_atom_site_type_symbol
_atom_site_fract_x
_atom_site_fract_y
_atom_site_fract_z
_atom_site_U_iso_or_equiv
_atom_site_adp_type
_atom_site_occupancy
_atom_site_symmetry_multiplicity
_atom_site_calc_flag
_atom_site_refinement_flags
Y1 Y 0.22006(5) 0.75110(3) 0.00091(3) 0.03781(17) Uani 1 1 d .
Y2 Y 0.15270(5) 0.82623(3) 0.15196(3) 0.03455(17) Uani 1 1 d .
Si1 Si 0.60210(16) 0.88879(12) 0.15018(10) 0.0781(8) Uani 1 1 d .
Si2 Si 0.31665(16) 0.85391(10) -0.12617(9) 0.0593(6) Uani 1 1 d .
Si3 Si 0.17370(16) 0.60704(9) -0.09808(9) 0.0575(6) Uani 1 1 d .
Si4 Si -0.22759(14) 0.68591(9) 0.01440(9) 0.0532(6) Uani 1 1 d .
O1 O 0.2152(3) 0.88807(18) 0.25164(18) 0.0468(12) Uani 1 1 d .
O2 O 0.0122(3) 0.8410(2) 0.21918(19) 0.0513(12) Uani 1 1 d .
O3 O 0.2125(3) 0.75333(19) 0.23736(16) 0.0409(10) Uani 1 1 d .
O4 O 0.0685(3) 0.92480(17) 0.12171(17) 0.0393(11) Uani 1 1 d .
N1 N 0.2622(4) 0.8929(2) 0.1094(2) 0.0337(13) Uani 1 1 d .
N2 N 0.0701(3) 0.7305(2) 0.1337(2) 0.0343(13) Uani 1 1 d .
N3 N 0.2996(4) 0.7751(2) 0.1214(2) 0.0358(14) Uani 1 1 d .
N4 N 0.0725(3) 0.8126(2) 0.0441(2) 0.0328(13) Uani 1 1 d .
C1 C 0.0825(4) 0.8422(3) -0.0097(3) 0.0408(17) Uani 1 1 d .
H1 H 0.1147 0.8803 -0.0107 0.049 Uiso 1 1 calc R
C2 C 0.0391(4) 0.8087(3) -0.0626(3) 0.0395(17) Uani 1 1 d .
H2 H 0.0361 0.8200 -0.1044 0.047 Uiso 1 1 calc R
C3 C 0.0007(4) 0.7543(3) -0.0411(3) 0.0398(16) Uani 1 1 d .
H3 H -0.0318 0.7220 -0.0657 0.048 Uiso 1 1 calc R
C4 C 0.0206(4) 0.7585(3) 0.0238(3) 0.0349(16) Uani 1 1 d .
C5 C -0.0040(5) 0.7156(3) 0.0736(3) 0.0361(16) Uani 1 1 d .
H5 H 0.0111 0.6737 0.0616 0.043 Uiso 1 1 calc R
C6 C 0.0879(5) 0.6849(3) 0.1770(3) 0.0329(16) Uani 1 1 d .
C7 C 0.0404(5) 0.6263(3) 0.1731(3) 0.0463(18) Uani 1 1 d .
H7 H -0.0080 0.6157 0.1367 0.056 Uiso 1 1 calc R
C8 C 0.0635(5) 0.5844(3) 0.2215(3) 0.0508(19) Uani 1 1 d .
H8 H 0.0290 0.5467 0.2170 0.061 Uiso 1 1 calc R
C9 C 0.1350(5) 0.5962(3) 0.2759(3) 0.057(2) Uani 1 1 d .
H9 H 0.1501 0.5673 0.3080 0.068 Uiso 1 1 calc R
C10 C 0.1847(5) 0.6534(3) 0.2816(3) 0.0456(18) Uani 1 1 d .
H10 H 0.2328 0.6632 0.3184 0.055 Uiso 1 1 calc R
C11 C 0.1636(5) 0.6951(3) 0.2336(3) 0.0376(17) Uani 1 1 d .
C12 C 0.3172(5) 0.7572(3) 0.2755(3) 0.062(2) Uani 1 1 d .
H12A H 0.3125 0.7564 0.3193 0.093 Uiso 1 1 calc R
H12B H 0.3503 0.7947 0.2664 0.093 Uiso 1 1 calc R
H12C H 0.3590 0.7230 0.2664 0.093 Uiso 1 1 calc R
C13 C -0.1231(4) 0.7188(3) 0.0791(2) 0.0413(17) Uani 1 1 d .
H13A H -0.1406 0.7616 0.0837 0.050 Uiso 1 1 calc R
H13B H -0.1297 0.6983 0.1180 0.050 Uiso 1 1 calc R
C14 C -0.3339(5) 0.6539(3) 0.0521(3) 0.084(3) Uani 1 1 d .
H14A H -0.3543 0.6839 0.0799 0.126 Uiso 1 1 calc R
H14B H -0.3077 0.6179 0.0757 0.126 Uiso 1 1 calc R
H14C H -0.3946 0.6434 0.0201 0.126 Uiso 1 1 calc R
C15 C -0.1726(5) 0.6216(3) -0.0269(3) 0.063(2) Uani 1 1 d .
H15A H -0.2298 0.6015 -0.0551 0.094 Uiso 1 1 calc R
H15B H -0.1372 0.5927 0.0037 0.094 Uiso 1 1 calc R
H15C H -0.1226 0.6376 -0.0506 0.094 Uiso 1 1 calc R
C16 C -0.2870(5) 0.7457(3) -0.0430(3) 0.079(2) Uani 1 1 d .
H16A H -0.3434 0.7280 -0.0738 0.119 Uiso 1 1 calc R
H16B H -0.2331 0.7618 -0.0637 0.119 Uiso 1 1 calc R
H16C H -0.3152 0.7781 -0.0212 0.119 Uiso 1 1 calc R
C17 C 0.3218(5) 0.7146(3) 0.1145(3) 0.0384(17) Uani 1 1 d .
H17 H 0.2891 0.6823 0.1313 0.046 Uiso 1 1 calc R
C18 C 0.4003(5) 0.7082(3) 0.0786(3) 0.0458(18) Uani 1 1 d .
H18 H 0.4286 0.6718 0.0668 0.055 Uiso 1 1 calc R
C19 C 0.4280(5) 0.7676(3) 0.0637(3) 0.0431(18) Uani 1 1 d .
H19 H 0.4779 0.7782 0.0397 0.052 Uiso 1 1 calc R
C20 C 0.3672(5) 0.8074(3) 0.0915(3) 0.0342(16) Uani 1 1 d .
C21 C 0.3677(4) 0.8761(3) 0.0974(3) 0.0345(16) Uani 1 1 d .
H21 H 0.3781 0.8948 0.0578 0.041 Uiso 1 1 calc R
C22 C 0.2322(5) 0.9526(3) 0.0951(3) 0.0339(16) Uani 1 1 d .
C23 C 0.2932(5) 0.9996(3) 0.0740(3) 0.0401(17) Uani 1 1 d .
H23 H 0.3614 0.9903 0.0680 0.048 Uiso 1 1 calc R
C24 C 0.2554(5) 1.0589(3) 0.0621(3) 0.0458(18) Uani 1 1 d .
H24 H 0.2982 1.0885 0.0484 0.055 Uiso 1 1 calc R
C25 C 0.1550(5) 1.0738(3) 0.0703(3) 0.0480(19) Uani 1 1 d .
H25 H 0.1300 1.1137 0.0627 0.058 Uiso 1 1 calc R
C26 C 0.0905(5) 1.0300(3) 0.0900(3) 0.0414(17) Uani 1 1 d .
H26 H 0.0221 1.0401 0.0952 0.050 Uiso 1 1 calc R
C27 C 0.1288(5) 0.9713(3) 0.1016(3) 0.0335(16) Uani 1 1 d .
C28 C -0.0458(4) 0.9303(3) 0.1036(3) 0.056(2) Uani 1 1 d .
H28A H -0.0706 0.9608 0.1292 0.085 Uiso 1 1 calc R
H28B H -0.0783 0.8916 0.1095 0.085 Uiso 1 1 calc R
H28C H -0.0647 0.9421 0.0600 0.085 Uiso 1 1 calc R
C29 C 0.4583(4) 0.8964(3) 0.1523(3) 0.0394(17) Uani 1 1 d .
H29A H 0.4472 0.8745 0.1895 0.047 Uiso 1 1 calc R
H29B H 0.4461 0.9395 0.1598 0.047 Uiso 1 1 calc R
C30 C 0.6504(6) 0.8090(4) 0.1772(4) 0.135(4) Uani 1 1 d U
H30A H 0.5945 0.7798 0.1631 0.202 Uiso 1 1 calc R
H30B H 0.6695 0.8081 0.2224 0.202 Uiso 1 1 calc R
H30C H 0.7116 0.7987 0.1597 0.202 Uiso 1 1 calc R
C31 C 0.6271(6) 0.9034(4) 0.0734(3) 0.133(3) Uani 1 1 d U
H31A H 0.5929 0.8725 0.0447 0.199 Uiso 1 1 calc R
H31B H 0.7026 0.9026 0.0748 0.199 Uiso 1 1 calc R
H31C H 0.5993 0.9430 0.0593 0.199 Uiso 1 1 calc R
C32 C 0.6754(5) 0.9454(3) 0.2065(3) 0.080(3) Uani 1 1 d .
H32A H 0.7495 0.9450 0.2039 0.120 Uiso 1 1 calc R
H32B H 0.6682 0.9349 0.2486 0.120 Uiso 1 1 calc R
H32C H 0.6465 0.9855 0.1961 0.120 Uiso 1 1 calc R
C33 C 0.2862(5) 0.7811(3) -0.0891(3) 0.0549(19) Uani 1 1 d .
H33A H 0.3529 0.7588 -0.0843 0.066 Uiso 1 1 calc R
H33B H 0.2383 0.7606 -0.1232 0.066 Uiso 1 1 calc R
C34 C 0.3002(5) 0.8507(3) -0.2141(3) 0.087(3) Uani 1 1 d .
H34A H 0.3512 0.8226 -0.2253 0.131 Uiso 1 1 calc R
H34B H 0.3115 0.8907 -0.2300 0.131 Uiso 1 1 calc R
H34C H 0.2293 0.8371 -0.2322 0.131 Uiso 1 1 calc R
C35 C 0.2288(5) 0.9175(3) -0.1101(3) 0.077(2) Uani 1 1 d .
H35A H 0.1555 0.9063 -0.1249 0.115 Uiso 1 1 calc R
H35B H 0.2446 0.9539 -0.1315 0.115 Uiso 1 1 calc R
H35C H 0.2409 0.9252 -0.0655 0.115 Uiso 1 1 calc R
C36 C 0.4560(5) 0.8777(4) -0.0941(3) 0.114(3) Uani 1 1 d .
H36A H 0.4630 0.8887 -0.0505 0.171 Uiso 1 1 calc R
H36B H 0.4737 0.9124 -0.1174 0.171 Uiso 1 1 calc R
H36C H 0.5034 0.8444 -0.0979 0.171 Uiso 1 1 calc R
C37 C 0.1870(4) 0.6434(2) -0.0216(2) 0.0448(18) Uani 1 1 d .
H37A H 0.2439 0.6216 0.0061 0.054 Uiso 1 1 calc R
H37B H 0.1219 0.6337 -0.0070 0.054 Uiso 1 1 calc R
C38 C 0.0590(5) 0.6403(3) -0.1572(3) 0.081(3) Uani 1 1 d .
H38A H -0.0061 0.6352 -0.1420 0.121 Uiso 1 1 calc R
H38B H 0.0534 0.6195 -0.1969 0.121 Uiso 1 1 calc R
H38C H 0.0715 0.6832 -0.1628 0.121 Uiso 1 1 calc R
C39 C 0.1460(5) 0.5228(3) -0.0968(3) 0.090(3) Uani 1 1 d .
H39A H 0.2067 0.5022 -0.0724 0.135 Uiso 1 1 calc R
H39B H 0.1323 0.5072 -0.1392 0.135 Uiso 1 1 calc R
H39C H 0.0848 0.5159 -0.0782 0.135 Uiso 1 1 calc R
C40 C 0.3001(5) 0.6152(3) -0.1281(3) 0.077(2) Uani 1 1 d .
H40A H 0.3013 0.6544 -0.1481 0.115 Uiso 1 1 calc R
H40B H 0.3042 0.5833 -0.1582 0.115 Uiso 1 1 calc R
H40C H 0.3599 0.6120 -0.0936 0.115 Uiso 1 1 calc R
C41 C -0.0439(5) 0.7921(3) 0.2423(3) 0.063(2) Uani 1 1 d .
H41A H -0.0003 0.7752 0.2797 0.094 Uiso 1 1 calc R
H41B H -0.0599 0.7607 0.2107 0.094 Uiso 1 1 calc R
H41C H -0.1091 0.8074 0.2521 0.094 Uiso 1 1 calc R
C42 C 0.0362(7) 0.8896(4) 0.2639(4) 0.094(3) Uani 1 1 d .
H42A H -0.0096 0.8866 0.2946 0.113 Uiso 1 1 calc R
H42B H 0.0226 0.9287 0.2424 0.113 Uiso 1 1 calc R
C43 C 0.1472(7) 0.8864(3) 0.2959(3) 0.075(3) Uani 1 1 d .
H43A H 0.1634 0.9206 0.3249 0.090 Uiso 1 1 calc R
H43B H 0.1593 0.8488 0.3202 0.090 Uiso 1 1 calc R
C44 C 0.2757(5) 0.9436(3) 0.2548(3) 0.065(2) Uani 1 1 d .
H44A H 0.2280 0.9780 0.2482 0.097 Uiso 1 1 calc R
H44B H 0.3180 0.9431 0.2227 0.097 Uiso 1 1 calc R
H44C H 0.3217 0.9468 0.2955 0.097 Uiso 1 1 calc R
C45 C 0.0516(17) 0.0623(5) 0.3102(7) 0.153(8) Uani 1 1 d .
C46 C 0.1568(10) 0.0602(4) 0.3355(8) 0.099(4) Uani 1 1 d .
H46 H 0.2070 0.0748 0.3133 0.119 Uiso 1 1 calc R
C47 C 0.1867(12) 0.0367(6) 0.3931(9) 0.135(5) Uani 1 1 d .
H47 H 0.2589 0.0360 0.4115 0.162 Uiso 1 1 calc R
C48 C 0.1068(18) 0.0109(5) 0.4299(7) 0.167(7) Uani 1 1 d .
H48 H 0.1223 -0.0059 0.4702 0.201 Uiso 1 1 calc R
C49 C 0.0176(13) 0.0164(6) 0.3961(9) 0.159(8) Uani 1 1 d .
H49 H -0.0332 0.0008 0.4173 0.191 Uiso 1 1 calc R
C50 C -0.0329(10) 0.0377(6) 0.3378(8) 0.134(7) Uani 1 1 d .
H50 H -0.1054 0.0364 0.3203 0.161 Uiso 1 1 calc R
C51 C 0.0236(10) 0.0855(5) 0.2525(5) 0.188(6) Uani 1 1 d .
H51A H 0.0269 0.1294 0.2547 0.282 Uiso 1 1 calc R
H51B H -0.0478 0.0729 0.2343 0.282 Uiso 1 1 calc R
H51C H 0.0716 0.0709 0.2268 0.282 Uiso 1 1 calc R

loop_
_atom_site_aniso_label
_atom_site_aniso_U_11
_atom_site_aniso_U_22
_atom_site_aniso_U_33
_atom_site_aniso_U_23
_atom_site_aniso_U_13
_atom_site_aniso_U_12
Y1 0.0390(4) 0.0330(4) 0.0418(4) 0.0005(4) 0.0090(3) 0.0026(3)
Y2 0.0384(4) 0.0288(4) 0.0361(4) 0.0004(3) 0.0064(3) -0.0010(3)
Si1 0.0430(15) 0.122(2) 0.0689(16) -0.0261(16) 0.0097(12) -0.0166(14)
Si2 0.0583(16) 0.0609(16) 0.0605(15) 0.0094(12) 0.0161(12) 0.0012(12)
Si3 0.0660(16) 0.0472(15) 0.0554(14) -0.0085(12) 0.0029(12) 0.0027(11)
Si4 0.0423(13) 0.0530(15) 0.0611(14) -0.0052(12) 0.0028(11) -0.0078(11)
O1 0.066(3) 0.038(3) 0.036(3) -0.006(2) 0.010(2) -0.007(2)
O2 0.057(3) 0.046(3) 0.055(3) -0.016(3) 0.023(2) -0.010(2)
O3 0.042(3) 0.040(3) 0.035(2) 0.001(2) -0.006(2) -0.005(2)
O4 0.031(3) 0.034(3) 0.054(3) 0.002(2) 0.012(2) 0.006(2)
N1 0.034(3) 0.026(3) 0.040(3) -0.003(3) 0.007(3) 0.003(3)
N2 0.038(3) 0.036(4) 0.028(3) 0.007(3) 0.004(3) -0.006(2)
N3 0.038(4) 0.028(3) 0.040(3) 0.003(3) 0.003(3) -0.001(3)
N4 0.034(3) 0.029(4) 0.038(3) 0.006(3) 0.013(3) 0.004(3)
C1 0.040(4) 0.036(5) 0.046(4) 0.005(4) 0.008(4) 0.006(3)
C2 0.042(4) 0.048(5) 0.028(4) 0.009(4) 0.003(3) 0.013(3)
C3 0.040(4) 0.036(4) 0.044(4) -0.005(4) 0.009(3) -0.005(4)
C4 0.032(4) 0.041(5) 0.031(4) -0.006(4) 0.005(3) 0.002(3)
C5 0.046(5) 0.021(4) 0.041(4) 0.004(3) 0.010(4) 0.005(3)
C6 0.042(4) 0.034(5) 0.024(4) -0.004(3) 0.010(3) -0.001(3)
C7 0.053(5) 0.039(5) 0.044(5) 0.006(4) 0.002(4) -0.004(4)
C8 0.061(5) 0.034(5) 0.059(5) 0.009(4) 0.017(4) -0.011(4)
C9 0.079(6) 0.036(5) 0.050(5) 0.014(4) -0.001(4) 0.001(4)
C10 0.065(5) 0.047(5) 0.026(4) 0.002(4) 0.010(4) 0.000(4)
C11 0.048(5) 0.034(5) 0.032(4) 0.000(4) 0.010(4) -0.005(3)
C12 0.058(5) 0.055(5) 0.059(5) 0.009(4) -0.017(4) -0.020(4)
C13 0.043(5) 0.037(4) 0.045(4) 0.003(3) 0.013(4) 0.006(3)
C14 0.053(5) 0.086(7) 0.116(6) -0.031(5) 0.026(5) -0.020(4)
C15 0.066(5) 0.058(5) 0.060(5) -0.012(4) 0.001(4) -0.015(4)
C16 0.063(5) 0.087(6) 0.077(5) 0.009(5) -0.012(4) 0.016(5)
C17 0.039(5) 0.028(4) 0.045(4) 0.004(4) 0.001(4) 0.002(3)
C18 0.037(5) 0.035(5) 0.061(5) -0.006(4) 0.000(4) 0.010(3)
C19 0.030(4) 0.047(5) 0.054(4) 0.002(4) 0.013(3) 0.000(3)
C20 0.028(4) 0.031(4) 0.041(4) -0.002(3) 0.002(3) 0.003(3)
C21 0.032(4) 0.024(4) 0.045(4) 0.001(3) 0.002(3) 0.003(3)
C22 0.036(4) 0.032(4) 0.031(4) -0.010(3) 0.000(3) -0.010(3)
C23 0.038(4) 0.034(4) 0.048(4) -0.003(4) 0.007(3) 0.006(4)
C24 0.051(5) 0.031(5) 0.054(5) -0.002(4) 0.006(4) -0.006(4)
C25 0.054(5) 0.033(5) 0.052(5) 0.002(4) -0.003(4) 0.007(4)
C26 0.037(5) 0.037(5) 0.051(4) -0.006(4) 0.011(4) 0.003(4)
C27 0.033(4) 0.032(4) 0.033(4) 0.001(3) 0.003(3) 0.000(4)
C28 0.040(5) 0.052(5) 0.078(5) 0.011(4) 0.015(4) 0.004(4)
C29 0.034(4) 0.033(4) 0.050(4) 0.000(3) 0.005(3) 0.002(3)
C30 0.105(6) 0.125(6) 0.159(6) -0.038(5) -0.011(5) 0.053(5)
C31 0.107(6) 0.190(7) 0.107(6) -0.034(5) 0.035(5) -0.057(5)
C32 0.058(5) 0.109(7) 0.071(5) 0.004(5) 0.007(4) -0.034(5)
C33 0.043(5) 0.048(5) 0.074(5) 0.001(4) 0.011(4) 0.008(3)
C34 0.099(7) 0.083(7) 0.085(6) 0.006(5) 0.032(5) 0.012(5)
C35 0.102(6) 0.047(5) 0.089(6) 0.015(5) 0.036(5) -0.001(4)
C36 0.066(6) 0.160(9) 0.114(7) 0.051(6) 0.011(5) -0.034(6)
C37 0.048(5) 0.039(4) 0.045(4) 0.007(3) 0.004(3) 0.007(3)
C38 0.072(6) 0.102(7) 0.060(5) -0.037(5) -0.008(4) 0.019(5)
C39 0.125(7) 0.057(6) 0.079(6) -0.020(5) -0.002(5) -0.023(5)
C40 0.065(6) 0.080(6) 0.089(6) -0.026(5) 0.024(5) 0.012(4)
C41 0.059(5) 0.068(6) 0.068(5) -0.007(4) 0.030(4) -0.009(4)
C42 0.106(8) 0.088(7) 0.106(8) -0.052(6) 0.063(6) -0.029(6)
C43 0.117(8) 0.066(6) 0.046(5) -0.023(4) 0.025(5) -0.033(5)
C44 0.070(6) 0.057(6) 0.070(5) -0.023(4) 0.020(4) -0.026(4)
C45 0.176(15) 0.075(9) 0.149(14) -0.062(9) -0.108(14) 0.058(10)
C46 0.097(11) 0.039(7) 0.152(12) -0.026(7) 0.001(10) 0.006(6)
C47 0.148(13) 0.057(10) 0.201(17) -0.075(10) 0.033(14) -0.004(9)
C48 0.25(2) 0.066(9) 0.150(14) -0.031(9) -0.043(15) 0.002(12)
C49 0.146(16) 0.122(13) 0.187(18) -0.097(14) -0.022(12) 0.031(10)
C50 0.097(11) 0.085(9) 0.24(2) -0.063(11) 0.081(13) -0.031(8)
C51 0.195(14) 0.172(14) 0.166(12) -0.085(11) -0.039(11) 0.043(10)

loop_
_atom_type_symbol
_atom_type_description
_atom_type_scat_dispersion_real
_atom_type_scat_dispersion_imag
_atom_type_scat_source
C C 0.0033 0.0016 'International Tables Vol C Tables 4.2.6.8 and 6.1.1.4'
H H 0.0000 0.0000 'International Tables Vol C Tables 4.2.6.8 and 6.1.1.4'
N N 0.0061 0.0033 'International Tables Vol C Tables 4.2.6.8 and 6.1.1.4'
O O 0.0106 0.0060 'International Tables Vol C Tables 4.2.6.8 and 6.1.1.4'
Si Si 0.0817 0.0704 'International Tables Vol C Tables 4.2.6.8 and 6.1.1.4'
Y Y -2.7962 3.5667 'International Tables Vol C Tables 4.2.6.8 and 6.1.1.4'

loop_
_geom_angle_atom_site_label_1
_geom_angle_atom_site_label_2
_geom_angle_atom_site_label_3
_geom_angle
C33 Y1 C37 100.38(19)
C33 Y1 C1 93.51(19)
C37 Y1 C1 128.92(19)
C33 Y1 N4 123.32(17)
C37 Y1 N4 117.23(17)
C1 Y1 N4 29.87(13)
C33 Y1 N3 128.56(18)
C37 Y1 N3 114.01(16)
C1 Y1 N3 93.20(17)
N4 Y1 N3 73.35(14)
C33 Y1 C17 130.8(2)
C37 Y1 C17 85.94(18)
C1 Y1 C17 120.10(19)
N4 Y1 C17 94.53(17)
N3 Y1 C17 29.74(14)
C33 Y1 C4 129.82(19)
C37 Y1 C4 87.75(19)
C1 Y1 C4 48.05(18)
N4 Y1 C4 30.07(14)
N3 Y1 C4 90.04(16)
C17 Y1 C4 98.95(19)
C33 Y1 C20 99.1(2)
C37 Y1 C20 130.59(18)
C1 Y1 C20 94.38(18)
N4 Y1 C20 87.50(16)
N3 Y1 C20 29.51(13)
C17 Y1 C20 47.95(18)
C4 Y1 C20 112.62(18)
C33 Y1 C18 101.8(2)
C37 Y1 C18 83.33(18)
C1 Y1 C18 141.15(19)
N4 Y1 C18 122.20(17)
N3 Y1 C18 49.62(16)
C17 Y1 C18 29.87(15)
C4 Y1 C18 128.36(19)
C20 Y1 C18 48.29(18)
C33 Y1 C2 82.25(18)
C37 Y1 C2 104.29(19)
C1 Y1 C2 29.59(14)
N4 Y1 C2 49.68(15)
N3 Y1 C2 121.41(16)
C17 Y1 C2 143.74(18)
C4 Y1 C2 48.06(17)
C20 Y1 C2 123.10(18)
C18 Y1 C2 170.71(18)
C33 Y1 C19 84.38(19)
C37 Y1 C19 109.78(19)
C1 Y1 C19 120.42(19)
N4 Y1 C19 116.58(16)
N3 Y1 C19 49.20(16)
C17 Y1 C19 48.53(18)
C4 Y1 C19 139.11(18)
C20 Y1 C19 29.15(15)
C18 Y1 C19 29.43(15)
C2 Y1 C19 145.10(19)
C33 Y1 C3 103.11(19)
C37 Y1 C3 80.42(19)
C1 Y1 C3 48.51(18)
N4 Y1 C3 49.75(15)
N3 Y1 C3 118.88(16)
C17 Y1 C3 125.99(19)
C4 Y1 C3 29.17(14)
C20 Y1 C3 137.20(18)
C18 Y1 C3 152.27(19)
C2 Y1 C3 29.30(15)
C19 Y1 C3 166.33(18)
N1 Y2 N2 141.02(15)
N1 Y2 N4 82.33(16)
N2 Y2 N4 68.26(16)
N1 Y2 N3 67.38(17)
N2 Y2 N3 83.68(16)
N4 Y2 N3 83.08(15)
N1 Y2 O4 67.10(15)
N2 Y2 O4 125.61(15)
N4 Y2 O4 76.39(14)
N3 Y2 O4 131.92(15)
N1 Y2 O3 125.62(15)
N2 Y2 O3 67.01(15)
N4 Y2 O3 132.16(15)
N3 Y2 O3 76.10(14)
O4 Y2 O3 146.46(12)
N1 Y2 O1 83.71(15)
N2 Y2 O1 132.45(15)
N4 Y2 O1 154.76(15)
N3 Y2 O1 110.58(15)
O4 Y2 O1 78.84(13)
O3 Y2 O1 72.84(13)
N1 Y2 O2 133.89(15)
N2 Y2 O2 82.14(14)
N4 Y2 O2 111.15(14)
N3 Y2 O2 154.20(15)
O4 Y2 O2 73.56(13)
O3 Y2 O2 78.54(13)
O1 Y2 O2 65.55(14)
C31 Si1 C32 109.4(3)
C31 Si1 C29 111.6(3)
C32 Si1 C29 107.4(3)
C31 Si1 C30 110.1(4)
C32 Si1 C30 108.5(3)
C29 Si1 C30 109.8(3)
C36 Si2 C33 110.3(3)
C36 Si2 C35 107.0(3)
C33 Si2 C35 111.8(3)
C36 Si2 C34 107.3(3)
C33 Si2 C34 114.6(3)
C35 Si2 C34 105.5(3)
C37 Si3 C40 110.2(3)
C37 Si3 C39 113.6(3)
C40 Si3 C39 106.1(3)
C37 Si3 C38 111.7(3)
C40 Si3 C38 109.7(3)
C39 Si3 C38 105.3(3)
C16 Si4 C14 108.7(3)
C16 Si4 C15 110.5(3)
C14 Si4 C15 107.7(3)
C16 Si4 C13 111.5(3)
C14 Si4 C13 107.0(3)
C15 Si4 C13 111.3(3)
C43 O1 C44 112.9(5)
C43 O1 Y2 115.4(4)
C44 O1 Y2 124.5(3)
C42 O2 C41 111.9(5)
C42 O2 Y2 113.6(4)
C41 O2 Y2 124.4(4)
C11 O3 C12 116.1(5)
C11 O3 Y2 118.3(3)
C12 O3 Y2 121.0(3)
C27 O4 C28 116.6(4)
C27 O4 Y2 118.9(4)
C28 O4 Y2 121.1(3)
C22 N1 C21 114.9(5)
C22 N1 Y2 121.1(4)
C21 N1 Y2 123.9(3)
C6 N2 C5 115.9(5)
C6 N2 Y2 122.0(4)
C5 N2 Y2 122.1(3)
C17 N3 C20 106.3(5)
C17 N3 Y2 132.4(4)
C20 N3 Y2 119.6(4)
C17 N3 Y1 75.5(3)
C20 N3 Y1 78.1(3)
Y2 N3 Y1 101.22(16)
C1 N4 C4 104.8(5)
C1 N4 Y2 133.4(4)
C4 N4 Y2 120.4(4)
C1 N4 Y1 75.1(3)
C4 N4 Y1 77.5(3)
Y2 N4 Y1 102.24(15)
N4 C1 C2 111.6(5)
N4 C1 Y1 75.0(3)
C2 C1 Y1 79.9(3)
N4 C1 H1 124.2
C2 C1 H1 124.2
Y1 C1 H1 112.7
C1 C2 C3 106.5(5)
C1 C2 Y1 70.6(3)
C3 C2 Y1 76.3(3)
C1 C2 H2 126.7
C3 C2 H2 126.7
Y1 C2 H2 118.4
C4 C3 C2 106.1(6)
C4 C3 Y1 72.3(3)
C2 C3 Y1 74.4(3)
C4 C3 H3 127.0
C2 C3 H3 127.0
Y1 C3 H3 118.4
C3 C4 N4 111.0(6)
C3 C4 C5 131.7(6)
N4 C4 C5 117.3(5)
C3 C4 Y1 78.5(3)
N4 C4 Y1 72.4(3)
C5 C4 Y1 115.7(4)
N2 C5 C4 107.6(5)
N2 C5 C13 112.9(4)
C4 C5 C13 112.0(4)
N2 C5 H5 108.0
C4 C5 H5 108.0
C13 C5 H5 108.0
N2 C6 C7 127.7(6)
N2 C6 C11 118.3(6)
C7 C6 C11 113.9(6)
C8 C7 C6 122.1(6)
C8 C7 H7 119.0
C6 C7 H7 119.0
C9 C8 C7 122.4(6)
C9 C8 H8 118.8
C7 C8 H8 118.8
C8 C9 C10 117.4(6)
C8 C9 H9 121.3
C10 C9 H9 121.3
C11 C10 C9 120.8(6)
C11 C10 H10 119.6
C9 C10 H10 119.6
C10 C11 O3 122.5(6)
C10 C11 C6 123.3(6)
O3 C11 C6 114.2(5)
O3 C12 H12A 109.5
O3 C12 H12B 109.5
H12A C12 H12B 109.5
O3 C12 H12C 109.5
H12A C12 H12C 109.5
H12B C12 H12C 109.5
C5 C13 Si4 119.4(4)
C5 C13 H13A 107.5
Si4 C13 H13A 107.5
C5 C13 H13B 107.5
Si4 C13 H13B 107.5
H13A C13 H13B 107.0
Si4 C14 H14A 109.5
Si4 C14 H14B 109.5
H14A C14 H14B 109.5
Si4 C14 H14C 109.5
H14A C14 H14C 109.5
H14B C14 H14C 109.5
Si4 C15 H15A 109.5
Si4 C15 H15B 109.5
H15A C15 H15B 109.5
Si4 C15 H15C 109.5
H15A C15 H15C 109.5
H15B C15 H15C 109.5
Si4 C16 H16A 109.5
Si4 C16 H16B 109.5
H16A C16 H16B 109.5
Si4 C16 H16C 109.5
H16A C16 H16C 109.5
H16B C16 H16C 109.5
N3 C17 C18 110.3(6)
N3 C17 Y1 74.8(3)
C18 C17 Y1 77.9(3)
N3 C17 H17 124.9
C18 C17 H17 124.9
Y1 C17 H17 114.4
C19 C18 C17 106.2(6)
C19 C18 Y1 76.3(3)
C17 C18 Y1 72.2(3)
C19 C18 H18 126.9
C17 C18 H18 126.9
Y1 C18 H18 116.8
C20 C19 C18 107.1(6)
C20 C19 Y1 74.1(3)
C18 C19 Y1 74.3(3)
C20 C19 H19 126.5
C18 C19 H19 126.5
Y1 C19 H19 117.3
N3 C20 C19 110.1(6)
N3 C20 C21 117.7(5)
C19 C20 C21 132.1(6)
N3 C20 Y1 72.4(3)
C19 C20 Y1 76.8(4)
C21 C20 Y1 120.0(4)
N1 C21 C20 106.0(5)
N1 C21 C29 111.5(5)
C20 C21 C29 109.9(5)
N1 C21 H21 109.8
C20 C21 H21 109.8
C29 C21 H21 109.8
N1 C22 C27 118.3(6)
N1 C22 C23 127.7(6)
C27 C22 C23 114.0(6)
C24 C23 C22 122.9(6)
C24 C23 H23 118.6
C22 C23 H23 118.6
C25 C24 C23 119.8(6)
C25 C24 H24 120.1
C23 C24 H24 120.1
C24 C25 C26 120.5(6)
C24 C25 H25 119.7
C26 C25 H25 119.7
C27 C26 C25 119.1(6)
C27 C26 H26 120.4
C25 C26 H26 120.4
C26 C27 O4 122.4(6)
C26 C27 C22 123.7(6)
O4 C27 C22 113.9(6)
O4 C28 H28A 109.5
O4 C28 H28B 109.5
H28A C28 H28B 109.5
O4 C28 H28C 109.5
H28A C28 H28C 109.5
H28B C28 H28C 109.5
C21 C29 Si1 123.3(4)
C21 C29 H29A 106.5
Si1 C29 H29A 106.5
C21 C29 H29B 106.5
Si1 C29 H29B 106.5
H29A C29 H29B 106.5
Si1 C30 H30A 109.5
Si1 C30 H30B 109.5
H30A C30 H30B 109.5
Si1 C30 H30C 109.5
H30A C30 H30C 109.5
H30B C30 H30C 109.5
Si1 C31 H31A 109.5
Si1 C31 H31B 109.5
H31A C31 H31B 109.5
Si1 C31 H31C 109.5
H31A C31 H31C 109.5
H31B C31 H31C 109.5
Si1 C32 H32A 109.5
Si1 C32 H32B 109.5
H32A C32 H32B 109.5
Si1 C32 H32C 109.5
H32A C32 H32C 109.5
H32B C32 H32C 109.5
Si2 C33 Y1 137.2(3)
Si2 C33 H33A 102.8
Y1 C33 H33A 102.8
Si2 C33 H33B 102.8
Y1 C33 H33B 102.8
H33A C33 H33B 105.0
Si2 C34 H34A 109.5
Si2 C34 H34B 109.5
H34A C34 H34B 109.5
Si2 C34 H34C 109.5
H34A C34 H34C 109.5
H34B C34 H34C 109.5
Si2 C35 H35A 109.5
Si2 C35 H35B 109.5
H35A C35 H35B 109.5
Si2 C35 H35C 109.5
H35A C35 H35C 109.5
H35B C35 H35C 109.5
Si2 C36 H36A 109.5
Si2 C36 H36B 109.5
H36A C36 H36B 109.5
Si2 C36 H36C 109.5
H36A C36 H36C 109.5
H36B C36 H36C 109.5
Si3 C37 Y1 126.2(3)
Si3 C37 H37A 105.8
Y1 C37 H37A 105.8
Si3 C37 H37B 105.8
Y1 C37 H37B 105.8
H37A C37 H37B 106.2
Si3 C38 H38A 109.5
Si3 C38 H38B 109.5
H38A C38 H38B 109.5
Si3 C38 H38C 109.5
H38A C38 H38C 109.5
H38B C38 H38C 109.5
Si3 C39 H39A 109.5
Si3 C39 H39B 109.5
H39A C39 H39B 109.5
Si3 C39 H39C 109.5
H39A C39 H39C 109.5
H39B C39 H39C 109.5
Si3 C40 H40A 109.5
Si3 C40 H40B 109.5
H40A C40 H40B 109.5
Si3 C40 H40C 109.5
H40A C40 H40C 109.5
H40B C40 H40C 109.5
O2 C41 H41A 109.5
O2 C41 H41B 109.5
H41A C41 H41B 109.5
O2 C41 H41C 109.5
H41A C41 H41C 109.5
H41B C41 H41C 109.5
O2 C42 C43 110.3(6)
O2 C42 H42A 109.6
C43 C42 H42A 109.6
O2 C42 H42B 109.6
C43 C42 H42B 109.6
H42A C42 H42B 108.1
O1 C43 C42 110.4(6)
O1 C43 H43A 109.6
C42 C43 H43A 109.6
O1 C43 H43B 109.6
C42 C43 H43B 109.6
H43A C43 H43B 108.1
O1 C44 H44A 109.5
O1 C44 H44B 109.5
H44A C44 H44B 109.5
O1 C44 H44C 109.5
H44A C44 H44C 109.5
H44B C44 H44C 109.5
C51 C45 C46 117(2)
C51 C45 C50 116.5(18)
C46 C45 C50 126.2(15)
C47 C46 C45 118.1(17)
C47 C46 H46 120.9
C45 C46 H46 120.9
C46 C47 C48 122.2(17)
C46 C47 H47 118.9
C48 C47 H47 118.9
C49 C48 C47 107.1(18)
C49 C48 H48 126.5
C47 C48 H48 126.5
C48 C49 C50 142(2)
C48 C49 H49 109.1
C50 C49 H49 109.1
C49 C50 C45 104.6(14)
C49 C50 H50 127.7
C45 C50 H50 127.7
C45 C51 H51A 109.5
C45 C51 H51B 109.5
H51A C51 H51B 109.5
C45 C51 H51C 109.5
H51A C51 H51C 109.5
H51B C51 H51C 109.5

loop_
_geom_bond_atom_site_label_1
_geom_bond_atom_site_label_2
_geom_bond_distance
Y1 C33 2.363(6)
Y1 C37 2.420(5)
Y1 C1 2.633(5)
Y1 N4 2.632(4)
Y1 N3 2.654(5)
Y1 C17 2.662(5)
Y1 C4 2.696(5)
Y1 C20 2.725(6)
Y1 C18 2.734(6)
Y1 C2 2.749(5)
Y1 C19 2.759(6)
Y1 C3 2.773(5)
Y2 N1 2.332(5)
Y2 N2 2.339(4)
Y2 N4 2.373(5)
Y2 N3 2.388(5)
Y2 O4 2.436(4)
Y2 O3 2.442(4)
Y2 O1 2.534(4)
Y2 O2 2.545(4)
Si1 C31 1.780(7)
Si1 C32 1.852(6)
Si1 C29 1.856(5)
Si1 C30 1.900(8)
Si2 C36 1.853(6)
Si2 C33 1.854(6)
Si2 C35 1.861(6)
Si2 C34 1.873(6)
Si3 C37 1.811(5)
Si3 C40 1.866(6)
Si3 C39 1.872(6)
Si3 C38 1.890(6)
Si4 C16 1.856(6)
Si4 C14 1.854(6)
Si4 C15 1.874(6)
Si4 C13 1.875(5)
O1 C43 1.416(7)
O1 C44 1.431(6)
O2 C42 1.426(7)
O2 C41 1.431(6)
O3 C11 1.411(6)
O3 C12 1.429(5)
O4 C27 1.394(6)
O4 C28 1.441(5)
N1 C22 1.375(6)
N1 C21 1.469(6)
N2 C6 1.354(6)
N2 C5 1.484(6)
N3 C17 1.364(6)
N3 C20 1.371(6)
N4 C1 1.357(6)
N4 C4 1.384(6)
C1 C2 1.379(7)
C1 H1 0.9300
C2 C3 1.397(7)
C2 H2 0.9300
C3 C4 1.379(7)
C3 H3 0.9300
C4 C5 1.506(7)
C5 C13 1.552(6)
C5 H5 0.9800
C6 C7 1.410(7)
C6 C11 1.418(7)
C7 C8 1.378(7)
C7 H7 0.9300
C8 C9 1.364(7)
C8 H8 0.9300
C9 C10 1.394(7)
C9 H9 0.9300
C10 C11 1.366(7)
C10 H10 0.9300
C12 H12A 0.9600
C12 H12B 0.9600
C12 H12C 0.9600
C13 H13A 0.9700
C13 H13B 0.9700
C14 H14A 0.9600
C14 H14B 0.9600
C14 H14C 0.9600
C15 H15A 0.9600
C15 H15B 0.9600
C15 H15C 0.9600
C16 H16A 0.9600
C16 H16B 0.9600
C16 H16C 0.9600
C17 C18 1.392(7)
C17 H17 0.9300
C18 C19 1.396(7)
C18 H18 0.9300
C19 C20 1.380(7)
C19 H19 0.9300
C20 C21 1.505(7)
C21 C29 1.551(7)
C21 H21 0.9800
C22 C27 1.418(7)
C22 C23 1.417(7)
C23 C24 1.387(7)
C23 H23 0.9300
C24 C25 1.371(7)
C24 H24 0.9300
C25 C26 1.383(7)
C25 H25 0.9300
C26 C27 1.376(7)
C26 H26 0.9300
C28 H28A 0.9600
C28 H28B 0.9600
C28 H28C 0.9600
C29 H29A 0.9700
C29 H29B 0.9700
C30 H30A 0.9600
C30 H30B 0.9600
C30 H30C 0.9600
C31 H31A 0.9600
C31 H31B 0.9600
C31 H31C 0.9600
C32 H32A 0.9600
C32 H32B 0.9600
C32 H32C 0.9600
C33 H33A 0.9700
C33 H33B 0.9700
C34 H34A 0.9600
C34 H34B 0.9600
C34 H34C 0.9600
C35 H35A 0.9600
C35 H35B 0.9600
C35 H35C 0.9600
C36 H36A 0.9600
C36 H36B 0.9600
C36 H36C 0.9600
C37 H37A 0.9700
C37 H37B 0.9700
C38 H38A 0.9600
C38 H38B 0.9600
C38 H38C 0.9600
C39 H39A 0.9600
C39 H39B 0.9600
C39 H39C 0.9600
C40 H40A 0.9600
C40 H40B 0.9600
C40 H40C 0.9600
C41 H41A 0.9600
C41 H41B 0.9600
C41 H41C 0.9600
C42 C43 1.453(8)
C42 H42A 0.9700
C42 H42B 0.9700
C43 H43A 0.9700
C43 H43B 0.9700
C44 H44A 0.9600
C44 H44B 0.9600
C44 H44C 0.9600
C45 C51 1.329(14)
C45 C46 1.348(15)
C45 C50 1.44(2)
C46 C47 1.331(13)
C46 H46 0.9300
C47 C48 1.522(16)
C47 H47 0.9300
C48 C49 1.232(14)
C48 H48 0.9300
C49 C50 1.379(18)
C49 H49 0.9300
C50 H50 0.9300
C51 H51A 0.9600
C51 H51B 0.9600
C51 H51C 0.9600
